data_9010891
loop_
_publ_author_name
'Gatta, G. D.'
'Rinaldi, R.'
'Knight, K. S.'
'Molin, G.'
'Artioli, G.'

_publ_section_title
;
 High temperature structural and thermoelastic behaviour of mantle
 orthopyroxene: an in situ neutron powder diffraction study
 Sample: T = 1,125 C
;
_journal_name_full 'Physics and Chemistry of Minerals'
_journal_page_first 185
_journal_page_last 200
_journal_paper_doi 10.1007/s00269-006-0138-2
_journal_volume 34
_journal_year 2007
_chemical_formula_sum 'Al0.03 Fe0.15 Mg1.82 O6 Si1.97'
_chemical_name_mineral Enstatite
_space_group_IT_number 61
_symmetry_space_group_name_Hall '-P 2ac 2ab'
_symmetry_space_group_name_H-M 'P b c a'
_cell_angle_alpha 90
_cell_angle_beta 90
_cell_angle_gamma 90
_cell_length_a 18.4378
_cell_length_b 8.9555
_cell_length_c 5.2711
_cell_formula_units_Z 8
_cell_volume 870.363
_database_code_amcsd 0009061
_diffrn_ambient_temperature 1398.15
_exptl_crystal_density_diffrn 3.125
_cod_original_cell_volume 870.362
_cod_original_formula_sum 'Mg1.82 Fe.15 Si1.97 Al.03 O6'
_cod_database_code 9010891

loop_
_space_group_symop_operation_xyz
x,y,z
x,1/2-y,1/2+z
-x,1/2+y,1/2-z
1/2-x,1/2+y,z
1/2+x,1/2-y,-z
1/2+x,y,1/2-z
1/2-x,-y,1/2+z
-x,-y,-z

loop_
_atom_site_label
_atom_site_fract_x
_atom_site_fract_y
_atom_site_fract_z
_atom_site_occupancy
_atom_site_U_iso_or_equiv
MgM1 0.38110 0.65180 0.89040 0.92500 0.04085
FeM1 0.38110 0.65180 0.89040 0.06500 0.04085
MgM2 0.37320 0.48520 0.36560 0.89500 0.04562
FeM2 0.37320 0.48520 0.36560 0.08500 0.04562
SiA 0.27120 0.34700 0.06150 1.00000 0.01538
SiB 0.47530 0.33980 0.77620 0.97000 0.01538
AlB 0.47530 0.33980 0.77620 0.03000 0.01538
O1A 0.18540 0.33860 0.05300 1.00000 0.01742
O1B 0.56260 0.34370 0.78590 1.00000 0.01742
O2A 0.31140 0.50400 0.04670 1.00000 0.01742
O2B 0.43210 0.49440 0.70370 1.00000 0.01742
O3A 0.30240 0.23510 -0.17030 1.00000 0.01742
O3B 0.44990 0.20670 0.57830 1.00000 0.01742

loop_
_cod_related_entry_id
_cod_related_entry_database
_cod_related_entry_code
1 AMCSD 0009061
